data_7152611
loop_
_publ_author_name
'Swenson, Andrew K.'
'Higgins, Kate E.'
'Brewer, Matthew G.'
'Brennessel, William W.'
'Coleman, Michael G.'

_publ_section_title
;
 Highly selective synthesis of tetra-substituted furans and cyclopropenes:
 copper(i)-catalyzed formal cycloadditions of internal aryl alkynes and
 diazoacetates.
;
_journal_issue 37
_journal_name_full 'Organic &amp; biomolecular chemistry'
_journal_page_first 7483
_journal_page_last 7486
_journal_paper_doi 10.1039/c2ob26295a
_journal_volume 10
_journal_year 2012
_chemical_formula_moiety 'C17 H18 O6'
_chemical_formula_sum 'C17 H18 O6'
_chemical_formula_weight 318.31
_chemical_name_common ritmc09
_chemical_name_systematic
;
?
;
_space_group_IT_number 2
_symmetry_cell_setting triclinic
_symmetry_space_group_name_Hall '-P 1'
_symmetry_space_group_name_H-M 'P -1'
_atom_sites_solution_hydrogens geom
_atom_sites_solution_primary direct
_atom_sites_solution_secondary difmap
_audit_creation_method SHELXL-97
_cell_angle_alpha 102.466(1)
_cell_angle_beta 109.023(1)
_cell_angle_gamma 97.827(1)
_cell_formula_units_Z 2
_cell_length_a 8.3285(5)
_cell_length_b 9.7137(6)
_cell_length_c 10.2280(6)
_cell_measurement_reflns_used 4082
_cell_measurement_temperature 100.0(5)
_cell_measurement_theta_max 37.18
_cell_measurement_theta_min 2.19
_cell_volume 744.45(8)
_computing_cell_refinement 'SAINT (Bruker, 2009)'
_computing_data_collection 'APEX2 (Bruker, 2011)'
_computing_data_reduction 'SAINT (Bruker, 2009)'
_computing_molecular_graphics 'SHELXTL (Sheldrick, 2008)'
_computing_publication_material 'SHELXTL (Sheldrick, 2008)'
_computing_structure_refinement 'SHELXL-97 (Sheldrick, 2008)'
_computing_structure_solution 'SIR97 (Altomare et al., 1999)'
_diffrn_ambient_temperature 100.0(5)
_diffrn_measured_fraction_theta_full 0.988
_diffrn_measured_fraction_theta_max 0.988
_diffrn_measurement_device_type 'Bruker SMART APEX II CCD Platform'
_diffrn_measurement_method 'area detector, \w scans per \f'
_diffrn_radiation_monochromator graphite
_diffrn_radiation_source 'fine-focus sealed tube'
_diffrn_radiation_type MoK\a
_diffrn_radiation_wavelength 0.71073
_diffrn_reflns_av_R_equivalents 0.0410
_diffrn_reflns_av_sigmaI/netI 0.0561
_diffrn_reflns_limit_h_max 13
_diffrn_reflns_limit_h_min -13
_diffrn_reflns_limit_k_max 15
_diffrn_reflns_limit_k_min -15
_diffrn_reflns_limit_l_max 16
_diffrn_reflns_limit_l_min -16
_diffrn_reflns_number 17284
_diffrn_reflns_theta_full 34.97
_diffrn_reflns_theta_max 34.97
_diffrn_reflns_theta_min 2.19
_diffrn_standards_number 0
_exptl_absorpt_coefficient_mu 0.108
_exptl_absorpt_correction_T_max 0.9850
_exptl_absorpt_correction_T_min 0.9683
_exptl_absorpt_correction_type multi-scan
_exptl_absorpt_process_details 'SADABS (Sheldrick, 2008)'
_exptl_crystal_colour colorless
_exptl_crystal_density_diffrn 1.420
_exptl_crystal_density_method 'not measured'
_exptl_crystal_description block
_exptl_crystal_F_000 336
_exptl_crystal_size_max 0.30
_exptl_crystal_size_mid 0.16
_exptl_crystal_size_min 0.14
_refine_diff_density_max 0.513
_refine_diff_density_min -0.286
_refine_diff_density_rms 0.064
_refine_ls_extinction_method none
_refine_ls_goodness_of_fit_ref 1.020
_refine_ls_hydrogen_treatment refall
_refine_ls_matrix_type full
_refine_ls_number_parameters 280
_refine_ls_number_reflns 6476
_refine_ls_number_restraints 0
_refine_ls_restrained_S_all 1.020
_refine_ls_R_factor_all 0.0867
_refine_ls_R_factor_gt 0.0497
_refine_ls_shift/su_max 0.000
_refine_ls_shift/su_mean 0.000
_refine_ls_structure_factor_coef Fsqd
_refine_ls_weighting_details 'calc w=1/[\s^2^(Fo^2^)+(0.0691P)^2^+0.0000P] where P=(Fo^2^+2Fc^2^)/3'
_refine_ls_weighting_scheme calc
_refine_ls_wR_factor_gt 0.1189
_refine_ls_wR_factor_ref 0.1404
_reflns_number_gt 4140
_reflns_number_total 6476
_reflns_threshold_expression >2sigma(I)
_cod_data_source_file c2ob26295a.txt
_cod_data_source_block ritmc09
_cod_database_code 7152611

loop_
_symmetry_equiv_pos_as_xyz
'x, y, z'
'-x, -y, -z'

loop_
_atom_site_label
_atom_site_type_symbol
_atom_site_fract_x
_atom_site_fract_y
_atom_site_fract_z
_atom_site_U_iso_or_equiv
_atom_site_adp_type
_atom_site_occupancy
_atom_site_symmetry_multiplicity
_atom_site_calc_flag
O1 O 0.22985(10) 0.44157(9) 0.12641(8) 0.01627(16) Uani 1 1 d
O2 O 0.52708(13) 0.80510(11) 0.01623(11) 0.0324(2) Uani 1 1 d
O3 O 0.63338(11) 0.80165(10) 0.24657(10) 0.02440(19) Uani 1 1 d
O4 O 0.10975(11) 0.62354(9) -0.23942(9) 0.01921(17) Uani 1 1 d
O5 O 0.17119(11) 0.62447(10) -0.43737(9) 0.02185(18) Uani 1 1 d
O6 O -0.37776(11) -0.06351(9) -0.34793(9) 0.02194(18) Uani 1 1 d
C1 C 0.36520(14) 0.55976(12) 0.19064(12) 0.0163(2) Uani 1 1 d
C2 C 0.39202(14) 0.61890(12) 0.08793(12) 0.0163(2) Uani 1 1 d
C3 C 0.26478(14) 0.53044(12) -0.04953(12) 0.0160(2) Uani 1 1 d
C4 C 0.16899(14) 0.42431(12) -0.02038(12) 0.0155(2) Uani 1 1 d
C5 C 0.44671(16) 0.59146(14) 0.34931(13) 0.0193(2) Uani 1 1 d
H5A H 0.510(2) 0.6897(19) 0.3911(19) 0.034(4) Uiso 1 1 d
H5B H 0.357(2) 0.5736(17) 0.3875(18) 0.028(4) Uiso 1 1 d
H5C H 0.528(2) 0.5284(17) 0.3769(17) 0.029(4) Uiso 1 1 d
C6 C 0.52077(15) 0.74925(13) 0.10945(13) 0.0187(2) Uani 1 1 d
C7 C 0.75695(17) 0.93463(14) 0.27661(17) 0.0266(3) Uani 1 1 d
H7B H 0.837(2) 0.9167(19) 0.222(2) 0.040(5) Uiso 1 1 d
H7C H 0.820(3) 0.965(2) 0.381(3) 0.065(7) Uiso 1 1 d
H7A H 0.693(3) 1.007(2) 0.250(2) 0.052(6) Uiso 1 1 d
C8 C 0.24979(15) 0.54842(13) -0.19320(12) 0.0174(2) Uani 1 1 d
H8A H 0.2223(18) 0.4541(15) -0.2657(16) 0.017(3) Uiso 1 1 d
H8B H 0.3615(18) 0.6063(15) -0.1882(15) 0.016(3) Uiso 1 1 d
C9 C 0.08597(14) 0.65531(12) -0.36429(12) 0.0178(2) Uani 1 1 d
C10 C -0.06046(17) 0.73162(15) -0.40092(15) 0.0241(2) Uani 1 1 d
H10B H -0.076(3) 0.758(2) -0.492(2) 0.050(5) Uiso 1 1 d
H10C H -0.043(2) 0.815(2) -0.321(2) 0.040(5) Uiso 1 1 d
H10A H -0.168(2) 0.667(2) -0.416(2) 0.044(5) Uiso 1 1 d
C11 C 0.02422(14) 0.30009(12) -0.10478(11) 0.01513(19) Uani 1 1 d
C12 C -0.07051(15) 0.27769(13) -0.25195(12) 0.0166(2) Uani 1 1 d
H12 H -0.0478(19) 0.3494(16) -0.2978(16) 0.021(4) Uiso 1 1 d
C13 C -0.20255(15) 0.15554(13) -0.32968(13) 0.0181(2) Uani 1 1 d
H13 H -0.271(2) 0.1426(17) -0.4328(17) 0.026(4) Uiso 1 1 d
C14 C -0.24603(14) 0.05350(12) -0.26264(12) 0.0174(2) Uani 1 1 d
C15 C -0.15742(15) 0.07625(13) -0.11555(13) 0.0185(2) Uani 1 1 d
H15 H -0.1907(19) 0.0081(17) -0.0692(17) 0.024(4) Uiso 1 1 d
C16 C -0.02378(15) 0.19803(13) -0.03903(12) 0.0176(2) Uani 1 1 d
H16 H 0.038(2) 0.2127(18) 0.0663(18) 0.030(4) Uiso 1 1 d
C17 C -0.42639(17) -0.16683(14) -0.27971(14) 0.0224(2) Uani 1 1 d
H17A H -0.332(2) -0.2169(16) -0.2459(17) 0.025(4) Uiso 1 1 d
H17B H -0.464(2) -0.1244(17) -0.2041(18) 0.028(4) Uiso 1 1 d
H17C H -0.526(2) -0.2357(17) -0.3504(17) 0.026(4) Uiso 1 1 d

loop_
_atom_site_aniso_label
_atom_site_aniso_U_11
_atom_site_aniso_U_22
_atom_site_aniso_U_33
_atom_site_aniso_U_23
_atom_site_aniso_U_13
_atom_site_aniso_U_12
O1 0.0170(3) 0.0184(4) 0.0126(4) 0.0051(3) 0.0043(3) 0.0028(3)
O2 0.0328(5) 0.0323(5) 0.0272(5) 0.0145(4) 0.0056(4) -0.0053(4)
O3 0.0231(4) 0.0234(4) 0.0209(4) 0.0035(3) 0.0058(3) -0.0035(3)
O4 0.0209(4) 0.0250(4) 0.0163(4) 0.0101(3) 0.0080(3) 0.0096(3)
O5 0.0197(4) 0.0291(5) 0.0171(4) 0.0086(3) 0.0070(3) 0.0021(3)
O6 0.0230(4) 0.0199(4) 0.0172(4) 0.0058(3) 0.0019(3) -0.0012(3)
C1 0.0155(4) 0.0174(5) 0.0154(5) 0.0045(4) 0.0049(4) 0.0035(4)
C2 0.0151(4) 0.0184(5) 0.0160(5) 0.0057(4) 0.0060(4) 0.0042(4)
C3 0.0168(5) 0.0177(5) 0.0150(5) 0.0057(4) 0.0064(4) 0.0050(4)
C4 0.0171(5) 0.0171(5) 0.0125(4) 0.0047(4) 0.0049(4) 0.0048(4)
C5 0.0189(5) 0.0236(6) 0.0145(5) 0.0061(4) 0.0051(4) 0.0037(4)
C6 0.0170(5) 0.0198(5) 0.0200(5) 0.0059(4) 0.0073(4) 0.0044(4)
C7 0.0221(6) 0.0192(6) 0.0334(7) 0.0014(5) 0.0095(5) -0.0006(5)
C8 0.0182(5) 0.0211(5) 0.0156(5) 0.0076(4) 0.0075(4) 0.0063(4)
C9 0.0174(5) 0.0169(5) 0.0151(5) 0.0050(4) 0.0024(4) -0.0010(4)
C10 0.0243(6) 0.0243(6) 0.0222(6) 0.0091(5) 0.0043(5) 0.0071(5)
C11 0.0167(4) 0.0165(5) 0.0132(5) 0.0053(4) 0.0056(4) 0.0048(4)
C12 0.0186(5) 0.0179(5) 0.0147(5) 0.0069(4) 0.0060(4) 0.0048(4)
C13 0.0197(5) 0.0196(5) 0.0146(5) 0.0057(4) 0.0047(4) 0.0050(4)
C14 0.0176(5) 0.0168(5) 0.0162(5) 0.0043(4) 0.0044(4) 0.0037(4)
C15 0.0204(5) 0.0182(5) 0.0169(5) 0.0072(4) 0.0059(4) 0.0033(4)
C16 0.0192(5) 0.0193(5) 0.0140(5) 0.0062(4) 0.0048(4) 0.0039(4)
C17 0.0209(5) 0.0214(6) 0.0227(6) 0.0076(5) 0.0060(5) 0.0005(5)

loop_
_atom_type_symbol
_atom_type_description
_atom_type_scat_dispersion_real
_atom_type_scat_dispersion_imag
_atom_type_scat_source
C C 0.0033 0.0016 'International Tables Vol C Tables 4.2.6.8 and 6.1.1.4'
H H 0.0000 0.0000 'International Tables Vol C Tables 4.2.6.8 and 6.1.1.4'
O O 0.0106 0.0060 'International Tables Vol C Tables 4.2.6.8 and 6.1.1.4'

loop_
_geom_angle_atom_site_label_1
_geom_angle_atom_site_label_2
_geom_angle_atom_site_label_3
_geom_angle
C1 O1 C4 108.21(9)
C6 O3 C7 115.25(11)
C9 O4 C8 115.62(9)
C14 O6 C17 116.87(9)
O1 C1 C2 109.31(10)
O1 C1 C5 114.67(10)
C2 C1 C5 136.02(11)
C1 C2 C3 106.90(10)
C1 C2 C6 127.65(11)
C3 C2 C6 125.43(10)
C4 C3 C2 106.20(10)
C4 C3 C8 127.35(10)
C2 C3 C8 126.37(10)
C3 C4 O1 109.38(10)
C3 C4 C11 135.90(10)
O1 C4 C11 114.71(9)
C1 C5 H5A 110.7(11)
C1 C5 H5B 109.0(10)
H5A C5 H5B 109.8(14)
C1 C5 H5C 111.3(9)
H5A C5 H5C 108.3(14)
H5B C5 H5C 107.7(13)
O2 C6 O3 122.71(11)
O2 C6 C2 124.74(11)
O3 C6 C2 112.55(10)
O3 C7 H7B 109.4(10)
O3 C7 H7C 106.0(13)
H7B C7 H7C 111.8(16)
O3 C7 H7A 108.4(12)
H7B C7 H7A 112.2(16)
H7C C7 H7A 108.8(17)
O4 C8 C3 108.24(9)
O4 C8 H8A 108.9(8)
C3 C8 H8A 111.8(9)
O4 C8 H8B 109.6(8)
C3 C8 H8B 110.5(8)
H8A C8 H8B 107.8(11)
O5 C9 O4 123.79(11)
O5 C9 C10 125.22(11)
O4 C9 C10 110.98(10)
C9 C10 H10B 111.3(11)
C9 C10 H10C 110.7(11)
H10B C10 H10C 112.2(15)
C9 C10 H10A 108.9(11)
H10B C10 H10A 106.7(15)
H10C C10 H10A 106.8(15)
C16 C11 C12 117.74(10)
C16 C11 C4 119.76(10)
C12 C11 C4 122.50(10)
C13 C12 C11 120.80(11)
C13 C12 H12 119.4(9)
C11 C12 H12 119.7(9)
C12 C13 C14 120.52(11)
C12 C13 H13 120.0(9)
C14 C13 H13 119.4(9)
O6 C14 C13 116.38(10)
O6 C14 C15 124.09(11)
C13 C14 C15 119.53(11)
C16 C15 C14 119.49(11)
C16 C15 H15 121.2(9)
C14 C15 H15 119.3(9)
C15 C16 C11 121.87(10)
C15 C16 H16 118.4(9)
C11 C16 H16 119.8(9)
O6 C17 H17A 111.2(9)
O6 C17 H17B 112.0(10)
H17A C17 H17B 112.2(13)
O6 C17 H17C 106.7(10)
H17A C17 H17C 109.1(12)
H17B C17 H17C 105.3(13)

loop_
_geom_bond_atom_site_label_1
_geom_bond_atom_site_label_2
_geom_bond_distance
O1 C1 1.3636(14)
O1 C4 1.3825(13)
O2 C6 1.2060(15)
O3 C6 1.3453(15)
O3 C7 1.4430(16)
O4 C9 1.3370(14)
O4 C8 1.4620(13)
O5 C9 1.2080(14)
O6 C14 1.3657(14)
O6 C17 1.4261(15)
C1 C2 1.3645(16)
C1 C5 1.4828(16)
C2 C3 1.4482(16)
C2 C6 1.4688(17)
C3 C4 1.3608(16)
C3 C8 1.4842(16)
C4 C11 1.4596(16)
C5 H5A 0.955(18)
C5 H5B 0.961(16)
C5 H5C 0.986(16)
C7 H7B 1.004(18)
C7 H7C 0.98(2)
C7 H7A 0.97(2)
C8 H8A 0.990(14)
C8 H8B 0.999(14)
C9 C10 1.4985(17)
C10 H10B 1.00(2)
C10 H10C 0.971(18)
C10 H10A 0.969(19)
C11 C16 1.3965(16)
C11 C12 1.4047(15)
C12 C13 1.3844(17)
C12 H12 0.950(15)
C13 C14 1.3933(16)
C13 H13 0.992(16)
C14 C15 1.3947(16)
C15 C16 1.3872(16)
C15 H15 0.955(16)
C16 H16 0.999(17)
C17 H17A 0.985(15)
C17 H17B 0.963(16)
C17 H17C 0.954(16)

loop_
_geom_torsion_atom_site_label_1
_geom_torsion_atom_site_label_2
_geom_torsion_atom_site_label_3
_geom_torsion_atom_site_label_4
_geom_torsion
C4 O1 C1 C2 0.18(12)
C4 O1 C1 C5 -179.17(9)
O1 C1 C2 C3 -0.34(12)
C5 C1 C2 C3 178.81(12)
O1 C1 C2 C6 178.15(10)
C5 C1 C2 C6 -2.7(2)
C1 C2 C3 C4 0.37(12)
C6 C2 C3 C4 -178.16(10)
C1 C2 C3 C8 -176.58(10)
C6 C2 C3 C8 4.89(17)
C2 C3 C4 O1 -0.26(12)
C8 C3 C4 O1 176.65(10)
C2 C3 C4 C11 -179.21(12)
C8 C3 C4 C11 -2.3(2)
C1 O1 C4 C3 0.06(12)
C1 O1 C4 C11 179.25(9)
C7 O3 C6 O2 3.35(17)
C7 O3 C6 C2 -176.52(10)
C1 C2 C6 O2 -171.99(12)
C3 C2 C6 O2 6.23(19)
C1 C2 C6 O3 7.87(16)
C3 C2 C6 O3 -173.91(10)
C9 O4 C8 C3 176.45(9)
C4 C3 C8 O4 83.54(14)
C2 C3 C8 O4 -100.15(12)
C8 O4 C9 O5 0.62(16)
C8 O4 C9 C10 179.90(10)
C3 C4 C11 C16 169.13(12)
O1 C4 C11 C16 -9.77(14)
C3 C4 C11 C12 -10.6(2)
O1 C4 C11 C12 170.46(9)
C16 C11 C12 C13 -2.35(16)
C4 C11 C12 C13 177.42(10)
C11 C12 C13 C14 1.11(17)
C17 O6 C14 C13 -178.45(10)
C17 O6 C14 C15 0.52(16)
C12 C13 C14 O6 -179.92(10)
C12 C13 C14 C15 1.07(17)
O6 C14 C15 C16 179.16(10)
C13 C14 C15 C16 -1.91(17)
C14 C15 C16 C11 0.61(17)
C12 C11 C16 C15 1.50(16)
C4 C11 C16 C15 -178.28(10)
